data_2210645
loop_
_publ_author_name
'Ming-Guo Liu'
'Chun-Lin Ni'

_publ_section_title
;Bis[(4-nitrobenzyl)triphenylphosphinium]bis(maleonitriledithiolato)nickelate(II)
 dihydrate
;
_journal_coeditor_code HG2084
_journal_issue 10
_journal_name_full 'Acta Crystallographica Section E'
_journal_page_first m2445
_journal_page_last m2447
_journal_paper_doi 10.1107/S1600536806034386
_journal_volume 62
_journal_year 2006
_chemical_formula_iupac '(C25 H21 N O2 P)2 [Ni (C4 N2 S2)2], 2H2 O'
_chemical_formula_moiety '2C25 H21 N O2 P +, C8 N4 Ni S4 2-, 2H2 O'
_chemical_formula_sum 'C58 H46 N6 Ni O6 P2 S4'
_chemical_formula_weight 1171.90
_chemical_name_systematic
;
Bis[(4-nitrobenzyl)tripenylphosphinium] bis(maleonitriledithiolato)nickel(II)
dihydrate
;
_space_group_IT_number 2
_symmetry_cell_setting triclinic
_symmetry_space_group_name_Hall '-P 1'
_symmetry_space_group_name_H-M 'P -1'
_atom_sites_solution_hydrogens geom
_atom_sites_solution_primary direct
_atom_sites_solution_secondary difmap
_audit_creation_method SHELXL-2000
_cell_angle_alpha 82.9400(10)
_cell_angle_beta 82.7000(10)
_cell_angle_gamma 84.4200(10)
_cell_formula_units_Z 1
_cell_length_a 10.931(3)
_cell_length_b 10.962(3)
_cell_length_c 12.044(3)
_cell_measurement_reflns_used 854
_cell_measurement_temperature 293(2)
_cell_measurement_theta_max 27.76
_cell_measurement_theta_min 2.69
_cell_volume 1415.7(7)
_computing_cell_refinement SMART
_computing_data_collection 'SMART (Bruker, 2000)'
_computing_data_reduction 'SAINT (Bruker, 2000)'
_computing_molecular_graphics SHELXTL
_computing_publication_material SHELXTL
_computing_structure_refinement SHELXTL
_computing_structure_solution 'SHELXTL (Bruker, 2000)'
_diffrn_ambient_temperature 293(2)
_diffrn_measured_fraction_theta_full 0.98
_diffrn_measured_fraction_theta_max 0.982
_diffrn_measurement_device_type 'Bruker SMART CCD area-detector'
_diffrn_measurement_method '\f and \w'
_diffrn_radiation_monochromator graphite
_diffrn_radiation_source 'fine-focus sealed tube'
_diffrn_radiation_type MoK\a
_diffrn_radiation_wavelength 0.71073
_diffrn_reflns_av_R_equivalents 0.0276
_diffrn_reflns_av_sigmaI/netI 0.0333
_diffrn_reflns_limit_h_max 12
_diffrn_reflns_limit_h_min -12
_diffrn_reflns_limit_k_max 12
_diffrn_reflns_limit_k_min -13
_diffrn_reflns_limit_l_max 14
_diffrn_reflns_limit_l_min -13
_diffrn_reflns_number 7009
_diffrn_reflns_theta_full 25.00
_diffrn_reflns_theta_max 25.00
_diffrn_reflns_theta_min 1.88
_diffrn_standards_decay_% 0
_diffrn_standards_number 0
_exptl_absorpt_coefficient_mu 0.602
_exptl_absorpt_correction_T_max 0.897
_exptl_absorpt_correction_T_min 0.801
_exptl_absorpt_correction_type multi-scan
_exptl_absorpt_process_details '(SADABS; Bruker, 2000)'
_exptl_crystal_colour red
_exptl_crystal_density_diffrn 1.375
_exptl_crystal_density_method 'not measured'
_exptl_crystal_description block
_exptl_crystal_F_000 606
_exptl_crystal_size_max 0.45
_exptl_crystal_size_mid 0.32
_exptl_crystal_size_min 0.18
_refine_diff_density_max 0.760
_refine_diff_density_min -0.869
_refine_ls_extinction_method none
_refine_ls_goodness_of_fit_ref 1.009
_refine_ls_hydrogen_treatment constr
_refine_ls_matrix_type full
_refine_ls_number_parameters 349
_refine_ls_number_reflns 4871
_refine_ls_number_restraints 0
_refine_ls_restrained_S_all 1.009
_refine_ls_R_factor_all 0.0592
_refine_ls_R_factor_gt 0.0529
_refine_ls_shift/su_max 0.000
_refine_ls_shift/su_mean 0.000
_refine_ls_structure_factor_coef Fsqd
_refine_ls_weighting_details 'calc w=1/[\s^2^(Fo^2^)+(0.056P)^2^+1.5P] where P=(Fo^2^+2Fc^2^)/3'
_refine_ls_weighting_scheme calc
_refine_ls_wR_factor_gt 0.1240
_refine_ls_wR_factor_ref 0.1271
_reflns_number_gt 4220
_reflns_number_total 4871
_reflns_threshold_expression I>2\s(I)
_cod_data_source_file hg2084.cif
_cod_data_source_block I
_cod_database_code 2210645
_cod_database_fobs_code 2210645

loop_
_symmetry_equiv_pos_as_xyz
'x, y, z'
'-x, -y, -z'

loop_
_atom_site_type_symbol
_atom_site_label
_atom_site_fract_x
_atom_site_fract_y
_atom_site_fract_z
_atom_site_U_iso_or_equiv
_atom_site_adp_type
_atom_site_calc_flag
_atom_site_refinement_flags
_atom_site_occupancy
Ni Ni1 0.0000 0.5000 1.0000 0.04386(17) Uani d S 1
S S1 -0.00062(9) 0.34164(8) 0.90838(8) 0.0580(2) Uani d . 1
S S2 0.17872(8) 0.54359(8) 0.91436(8) 0.0529(2) Uani d . 1
N N1 0.1925(4) 0.1680(4) 0.6942(4) 0.0930(12) Uani d . 1
N N2 0.4402(3) 0.4257(3) 0.7248(3) 0.0756(10) Uani d . 1
N N3 0.3857(4) 0.8895(3) 1.1502(3) 0.0849(11) Uani d . 1
O O1 0.4401(4) 0.9560(4) 1.1938(4) 0.1323(16) Uani d . 1
O O2 0.2777(5) 0.8764(5) 1.1736(4) 0.158(2) Uani d . 1
O O3 0.0940(18) 0.9932(12) -0.0216(17) 0.49(2) Uani d . 1
H H3A 0.0863 0.9378 0.0341 0.739 Uiso d R 1
H H3B 0.1337 1.0501 -0.0050 0.739 Uiso d R 1
P P1 0.70425(7) 0.64658(6) 0.69410(6) 0.03400(19) Uani d . 1
C C1 0.1716(4) 0.2435(4) 0.7528(3) 0.0625(9) Uani d . 1
C C2 0.1413(3) 0.3392(3) 0.8251(3) 0.0511(8) Uani d . 1
C C3 0.2199(3) 0.4259(3) 0.8289(3) 0.0486(8) Uani d . 1
C C4 0.3413(4) 0.4247(3) 0.7681(3) 0.0568(9) Uani d . 1
C C5 0.6492(3) 0.7503(3) 0.9672(3) 0.0486(7) Uani d . 1
H H5 0.7345 0.7536 0.9517 0.058 Uiso calc R 1
C C6 0.5817(4) 0.8238(3) 1.0432(3) 0.0577(9) Uani d . 1
H H6 0.6208 0.8769 1.0791 0.069 Uiso calc R 1
C C7 0.4567(4) 0.8169(3) 1.0644(3) 0.0555(9) Uani d . 1
C C8 0.3954(4) 0.7419(3) 1.0124(3) 0.0636(10) Uani d . 1
H H8 0.3100 0.7395 1.0278 0.076 Uiso calc R 1
C C9 0.4632(3) 0.6698(3) 0.9364(3) 0.0566(9) Uani d . 1
H H9 0.4228 0.6189 0.8993 0.068 Uiso calc R 1
C C10 0.5895(3) 0.6720(3) 0.9146(2) 0.0407(7) Uani d . 1
C C11 0.6609(3) 0.5836(3) 0.8381(2) 0.0412(7) Uani d . 1
H H11A 0.6114 0.5151 0.8372 0.049 Uiso calc R 1
H H11B 0.7357 0.5508 0.8706 0.049 Uiso calc R 1
C C12 0.5136(3) 0.8260(3) 0.6704(3) 0.0574(9) Uani d . 1
H H12 0.5433 0.8593 0.7282 0.069 Uiso calc R 1
C C13 0.4112(4) 0.8823(4) 0.6240(4) 0.0758(12) Uani d . 1
H H13 0.3717 0.9541 0.6502 0.091 Uiso calc R 1
C C14 0.3671(4) 0.8332(4) 0.5396(4) 0.0832(14) Uani d . 1
H H14 0.2976 0.8716 0.5086 0.100 Uiso calc R 1
C C15 0.4249(4) 0.7275(4) 0.5003(4) 0.0720(11) Uani d . 1
H H15 0.3948 0.6950 0.4424 0.086 Uiso calc R 1
C C16 0.5267(3) 0.6696(3) 0.5458(3) 0.0494(8) Uani d . 1
H H16 0.5648 0.5972 0.5198 0.059 Uiso calc R 1
C C17 0.5727(3) 0.7191(3) 0.6307(3) 0.0396(6) Uani d . 1
C C18 0.8030(3) 0.4062(3) 0.6773(3) 0.0470(7) Uani d . 1
H H18 0.7778 0.3911 0.7540 0.056 Uiso calc R 1
C C19 0.8666(3) 0.3136(3) 0.6190(3) 0.0555(9) Uani d . 1
H H19 0.8859 0.2368 0.6576 0.067 Uiso calc R 1
C C20 0.9010(3) 0.3336(3) 0.5065(3) 0.0545(8) Uani d . 1
H H20 0.9426 0.2702 0.4684 0.065 Uiso calc R 1
C C21 0.8746(3) 0.4476(3) 0.4485(3) 0.0543(8) Uani d . 1
H H21 0.8974 0.4609 0.3712 0.065 Uiso calc R 1
C C22 0.8140(3) 0.5422(3) 0.5056(3) 0.0460(7) Uani d . 1
H H22 0.7980 0.6198 0.4671 0.055 Uiso calc R 1
C C23 0.7772(3) 0.5215(2) 0.6199(2) 0.0362(6) Uani d . 1
C C24 0.8102(3) 0.8676(3) 0.6229(3) 0.0506(8) Uani d . 1
H H24 0.7475 0.8869 0.5766 0.061 Uiso calc R 1
C C25 0.8994(3) 0.9486(3) 0.6232(3) 0.0595(9) Uani d . 1
H H25 0.8953 1.0235 0.5777 0.071 Uiso calc R 1
C C26 0.9929(3) 0.9209(3) 0.6887(3) 0.0592(9) Uani d . 1
H H26 1.0517 0.9768 0.6883 0.071 Uiso calc R 1
C C27 1.0005(3) 0.8099(3) 0.7557(3) 0.0563(8) Uani d . 1
H H27 1.0654 0.7902 0.7995 0.068 Uiso calc R 1
C C28 0.9118(3) 0.7281(3) 0.7579(3) 0.0454(7) Uani d . 1
H H28 0.9166 0.6532 0.8033 0.055 Uiso calc R 1
C C29 0.8156(3) 0.7576(2) 0.6923(2) 0.0361(6) Uani d . 1

loop_
_atom_site_aniso_label
_atom_site_aniso_U_11
_atom_site_aniso_U_22
_atom_site_aniso_U_33
_atom_site_aniso_U_12
_atom_site_aniso_U_13
_atom_site_aniso_U_23
Ni1 0.0447(3) 0.0377(3) 0.0500(3) -0.0100(2) -0.0141(2) 0.0056(2)
S1 0.0605(5) 0.0523(5) 0.0645(6) -0.0229(4) -0.0068(4) -0.0061(4)
S2 0.0477(5) 0.0445(5) 0.0682(6) -0.0137(4) -0.0081(4) -0.0037(4)
N1 0.111(3) 0.074(3) 0.099(3) -0.027(2) 0.005(2) -0.030(2)
N2 0.075(2) 0.075(2) 0.076(2) -0.0212(19) 0.0121(19) -0.0127(18)
N3 0.110(3) 0.060(2) 0.081(2) -0.006(2) 0.025(2) -0.0294(19)
O1 0.158(4) 0.113(3) 0.137(3) -0.017(3) 0.018(3) -0.090(3)
O2 0.121(3) 0.174(5) 0.181(5) -0.018(3) 0.068(3) -0.114(4)
O3 1.15(6) 0.092(4) 0.333(16) -0.11(2) -0.46(4) 0.047(7)
P1 0.0381(4) 0.0261(3) 0.0374(4) 0.0001(3) -0.0045(3) -0.0037(3)
C1 0.072(2) 0.055(2) 0.061(2) -0.0205(19) -0.0060(18) -0.0002(18)
C2 0.060(2) 0.0471(18) 0.0476(18) -0.0145(15) -0.0134(15) 0.0047(14)
C3 0.056(2) 0.0452(18) 0.0448(18) -0.0084(15) -0.0109(15) 0.0037(13)
C4 0.069(3) 0.050(2) 0.052(2) -0.0161(17) -0.0058(18) -0.0008(15)
C5 0.0546(19) 0.0457(18) 0.0469(18) -0.0120(15) -0.0039(14) -0.0064(14)
C6 0.086(3) 0.0425(18) 0.0483(19) -0.0166(17) -0.0068(18) -0.0129(14)
C7 0.075(2) 0.0394(18) 0.0488(19) -0.0030(16) 0.0113(17) -0.0109(14)
C8 0.054(2) 0.062(2) 0.074(2) -0.0096(17) 0.0144(18) -0.0206(19)
C9 0.052(2) 0.056(2) 0.064(2) -0.0173(16) 0.0065(16) -0.0242(17)
C10 0.0511(18) 0.0340(15) 0.0363(15) -0.0081(13) 0.0005(13) -0.0036(12)
C11 0.0485(17) 0.0352(15) 0.0388(16) -0.0074(13) 0.0004(13) -0.0027(12)
C12 0.058(2) 0.0422(18) 0.075(2) 0.0093(15) -0.0158(17) -0.0178(16)
C13 0.061(2) 0.048(2) 0.119(4) 0.0223(18) -0.023(2) -0.021(2)
C14 0.059(2) 0.067(3) 0.128(4) 0.020(2) -0.042(3) -0.014(3)
C15 0.063(2) 0.068(3) 0.092(3) 0.007(2) -0.036(2) -0.019(2)
C16 0.0458(18) 0.0442(18) 0.060(2) 0.0015(14) -0.0130(15) -0.0110(15)
C17 0.0369(15) 0.0309(14) 0.0500(17) 0.0014(12) -0.0059(13) -0.0030(12)
C18 0.0565(19) 0.0324(15) 0.0491(18) 0.0057(13) -0.0039(14) -0.0028(13)
C19 0.062(2) 0.0318(16) 0.070(2) 0.0099(14) -0.0058(17) -0.0056(15)
C20 0.0493(19) 0.0436(18) 0.070(2) 0.0082(15) -0.0007(16) -0.0203(16)
C21 0.0530(19) 0.059(2) 0.0478(19) 0.0066(16) 0.0035(15) -0.0129(15)
C22 0.0494(18) 0.0381(16) 0.0468(18) 0.0054(13) -0.0006(14) -0.0023(13)
C23 0.0358(15) 0.0320(14) 0.0412(16) 0.0007(11) -0.0057(12) -0.0075(11)
C24 0.0501(18) 0.0340(16) 0.065(2) 0.0011(14) -0.0100(15) 0.0029(14)
C25 0.060(2) 0.0307(17) 0.084(3) -0.0062(15) -0.0025(19) 0.0020(16)
C26 0.056(2) 0.0448(19) 0.079(3) -0.0181(16) 0.0051(18) -0.0186(17)
C27 0.0494(19) 0.063(2) 0.059(2) -0.0106(16) -0.0101(16) -0.0107(17)
C28 0.0465(17) 0.0421(17) 0.0471(18) -0.0054(14) -0.0067(14) -0.0003(13)
C29 0.0418(16) 0.0277(14) 0.0382(15) -0.0029(11) -0.0013(12) -0.0045(11)

loop_
_atom_type_symbol
_atom_type_description
_atom_type_scat_dispersion_real
_atom_type_scat_dispersion_imag
_atom_type_scat_source
C C 0.0033 0.0016 'International Tables Vol C Tables 4.2.6.8 and 6.1.1.4'
H H 0.0000 0.0000 'International Tables Vol C Tables 4.2.6.8 and 6.1.1.4'
N N 0.0061 0.0033 'International Tables Vol C Tables 4.2.6.8 and 6.1.1.4'
Ni Ni 0.3393 1.1124 'International Tables Vol C Tables 4.2.6.8 and 6.1.1.4'
O O 0.0106 0.0060 'International Tables Vol C Tables 4.2.6.8 and 6.1.1.4'
P P 0.1023 0.0942 'International Tables Vol C Tables 4.2.6.8 and 6.1.1.4'
S S 0.1246 0.1234 'International Tables Vol C Tables 4.2.6.8 and 6.1.1.4'

loop_
_geom_angle_atom_site_label_1
_geom_angle_atom_site_label_2
_geom_angle_atom_site_label_3
_geom_angle_site_symmetry_1
_geom_angle_site_symmetry_3
_geom_angle
_geom_angle_publ_flag
S2 Ni1 S2 2_567 . 180.0000(10) ?
S2 Ni1 S1 2_567 . 88.13(4) yes
S2 Ni1 S1 . . 91.87(4) ?
S2 Ni1 S1 2_567 2_567 91.87(4) ?
S2 Ni1 S1 . 2_567 88.13(4) ?
S1 Ni1 S1 . 2_567 180.0000(10) ?
C2 S1 Ni1 . . 103.51(12) ?
C3 S2 Ni1 . . 103.72(11) ?
O1 N3 O2 . . 123.8(4) ?
O1 N3 C7 . . 117.9(4) ?
O2 N3 C7 . . 118.3(4) ?
H3A O3 H3B . . 109.5 ?
C17 P1 C23 . . 111.45(13) ?
C17 P1 C29 . . 109.51(13) ?
C23 P1 C29 . . 108.34(13) ?
C17 P1 C11 . . 111.23(14) ?
C23 P1 C11 . . 107.19(13) ?
C29 P1 C11 . . 109.04(14) ?
N1 C1 C2 . . 178.1(5) ?
C3 C2 C1 . . 121.4(3) ?
C3 C2 S1 . . 120.4(3) ?
C1 C2 S1 . . 118.1(3) ?
C2 C3 C4 . . 123.2(3) ?
C2 C3 S2 . . 120.4(3) ?
C4 C3 S2 . . 116.3(2) ?
N2 C4 C3 . . 176.2(4) ?
C10 C5 C6 . . 119.8(3) ?
C10 C5 H5 . . 120.1 ?
C6 C5 H5 . . 120.1 ?
C7 C6 C5 . . 118.8(3) ?
C7 C6 H6 . . 120.6 ?
C5 C6 H6 . . 120.6 ?
C8 C7 C6 . . 122.5(3) ?
C8 C7 N3 . . 118.6(4) ?
C6 C7 N3 . . 118.9(3) ?
C7 C8 C9 . . 118.3(3) ?
C7 C8 H8 . . 120.9 ?
C9 C8 H8 . . 120.9 ?
C10 C9 C8 . . 121.0(3) ?
C10 C9 H9 . . 119.5 ?
C8 C9 H9 . . 119.5 ?
C9 C10 C5 . . 119.5(3) ?
C9 C10 C11 . . 119.0(3) ?
C5 C10 C11 . . 121.4(3) ?
C10 C11 P1 . . 116.2(2) ?
C10 C11 H11A . . 108.2 ?
P1 C11 H11A . . 108.2 ?
C10 C11 H11B . . 108.2 ?
P1 C11 H11B . . 108.2 ?
H11A C11 H11B . . 107.4 ?
C13 C12 C17 . . 119.7(3) ?
C13 C12 H12 . . 120.2 ?
C17 C12 H12 . . 120.2 ?
C14 C13 C12 . . 120.3(4) ?
C14 C13 H13 . . 119.9 ?
C12 C13 H13 . . 119.9 ?
C13 C14 C15 . . 120.3(4) ?
C13 C14 H14 . . 119.9 ?
C15 C14 H14 . . 119.9 ?
C16 C15 C14 . . 120.4(4) ?
C16 C15 H15 . . 119.8 ?
C14 C15 H15 . . 119.8 ?
C15 C16 C17 . . 119.7(3) ?
C15 C16 H16 . . 120.1 ?
C17 C16 H16 . . 120.1 ?
C16 C17 C12 . . 119.6(3) ?
C16 C17 P1 . . 121.7(2) ?
C12 C17 P1 . . 118.7(2) ?
C19 C18 C23 . . 119.3(3) ?
C19 C18 H18 . . 120.4 ?
C23 C18 H18 . . 120.4 ?
C20 C19 C18 . . 120.9(3) ?
C20 C19 H19 . . 119.6 ?
C18 C19 H19 . . 119.6 ?
C19 C20 C21 . . 120.2(3) ?
C19 C20 H20 . . 119.9 ?
C21 C20 H20 . . 119.9 ?
C20 C21 C22 . . 119.7(3) ?
C20 C21 H21 . . 120.1 ?
C22 C21 H21 . . 120.1 ?
C23 C22 C21 . . 120.1(3) ?
C23 C22 H22 . . 119.9 ?
C21 C22 H22 . . 119.9 ?
C22 C23 C18 . . 119.7(3) ?
C22 C23 P1 . . 119.7(2) ?
C18 C23 P1 . . 120.6(2) ?
C29 C24 C25 . . 119.0(3) ?
C29 C24 H24 . . 120.5 ?
C25 C24 H24 . . 120.5 ?
C26 C25 C24 . . 121.2(3) ?
C26 C25 H25 . . 119.4 ?
C24 C25 H25 . . 119.4 ?
C25 C26 C27 . . 120.0(3) ?
C25 C26 H26 . . 120.0 ?
C27 C26 H26 . . 120.0 ?
C26 C27 C28 . . 119.9(3) ?
C26 C27 H27 . . 120.1 ?
C28 C27 H27 . . 120.1 ?
C27 C28 C29 . . 119.9(3) ?
C27 C28 H28 . . 120.0 ?
C29 C28 H28 . . 120.0 ?
C24 C29 C28 . . 120.0(3) ?
C24 C29 P1 . . 121.3(2) ?
C28 C29 P1 . . 118.6(2) ?

loop_
_geom_bond_atom_site_label_1
_geom_bond_atom_site_label_2
_geom_bond_site_symmetry_2
_geom_bond_distance
_geom_bond_publ_flag
Ni1 S2 2_567 2.1580(10) ?
Ni1 S2 . 2.1580(10) yes
Ni1 S1 . 2.1694(10) yes
Ni1 S1 2_567 2.1694(10) ?
S1 C2 . 1.736(4) yes
S2 C3 . 1.739(3) yes
N1 C1 . 1.140(5) yes
N2 C4 . 1.139(5) yes
N3 O1 . 1.190(5) ?
N3 O2 . 1.198(6) ?
N3 C7 . 1.477(5) ?
O3 H3A . 0.8500 ?
O3 H3B . 0.8500 ?
P1 C17 . 1.786(3) ?
P1 C23 . 1.795(3) ?
P1 C29 . 1.799(3) ?
P1 C11 . 1.808(3) ?
C1 C2 . 1.433(5) ?
C2 C3 . 1.350(5) ?
C3 C4 . 1.431(5) ?
C5 C10 . 1.382(4) ?
C5 C6 . 1.389(5) ?
C5 H5 . 0.9300 ?
C6 C7 . 1.365(5) ?
C6 H6 . 0.9300 ?
C7 C8 . 1.363(5) ?
C8 C9 . 1.380(5) ?
C8 H8 . 0.9300 ?
C9 C10 . 1.375(5) ?
C9 H9 . 0.9300 ?
C10 C11 . 1.512(4) ?
C11 H11A . 0.9700 ?
C11 H11B . 0.9700 ?
C12 C13 . 1.374(5) ?
C12 C17 . 1.391(4) ?
C12 H12 . 0.9300 ?
C13 C14 . 1.366(6) ?
C13 H13 . 0.9300 ?
C14 C15 . 1.372(6) ?
C14 H14 . 0.9300 ?
C15 C16 . 1.369(5) ?
C15 H15 . 0.9300 ?
C16 C17 . 1.383(4) ?
C16 H16 . 0.9300 ?
C18 C19 . 1.385(4) ?
C18 C23 . 1.386(4) ?
C18 H18 . 0.9300 ?
C19 C20 . 1.357(5) ?
C19 H19 . 0.9300 ?
C20 C21 . 1.378(5) ?
C20 H20 . 0.9300 ?
C21 C22 . 1.383(4) ?
C21 H21 . 0.9300 ?
C22 C23 . 1.381(4) ?
C22 H22 . 0.9300 ?
C24 C29 . 1.381(4) ?
C24 C25 . 1.382(5) ?
C24 H24 . 0.9300 ?
C25 C26 . 1.358(5) ?
C25 H25 . 0.9300 ?
C26 C27 . 1.376(5) ?
C26 H26 . 0.9300 ?
C27 C28 . 1.380(5) ?
C27 H27 . 0.9300 ?
C28 C29 . 1.384(4) ?
C28 H28 . 0.9300 ?
